data_1576564
loop_
_publ_author_name
'Zhou, Haichao'
'Takahashi, Kiyonori'
'Okamoto, Takuya'
'Pan, Jianguo'
'Biju, Vasudevanpillai'

_publ_section_title
;
 Isomeric organic-inorganic indium bromide single crystals with delayed
 and dual colour emission.
;
_journal_issue 6
_journal_name_full 'Materials horizons'
_journal_page_first 2802
_journal_page_last 2808
_journal_paper_doi 10.1039/d5mh02322j
_journal_volume 13
_journal_year 2026
_chemical_formula_moiety '2(Br3 In0.5), Br4 In, 2(C10 H22 N2)'
_chemical_formula_sum 'C20 H44 Br10 In2 N4'
_chemical_formula_weight 1369.33
_space_group_crystal_system triclinic
_space_group_IT_number 2
_space_group_name_Hall '-P 1'
_space_group_name_H-M_alt 'P -1'
_atom_sites_solution_hydrogens geom
_atom_sites_solution_primary dual
_audit_creation_date 2025-12-09
_audit_creation_method
;
Olex2 1.5
(compiled 2025.07.13 svn.rb7424aed for OlexSys, GUI svn.r7314)
;
_audit_update_record
;
2025-12-09 deposited with the CCDC.	2026-01-28 downloaded from the CCDC.
;
_cell_angle_alpha 75.900(4)
_cell_angle_beta 89.379(3)
_cell_angle_gamma 83.338(3)
_cell_formula_units_Z 2
_cell_length_a 7.7217(3)
_cell_length_b 15.5478(7)
_cell_length_c 16.9711(7)
_cell_measurement_reflns_used 11436
_cell_measurement_temperature 293.00(14)
_cell_measurement_theta_max 30.4880
_cell_measurement_theta_min 2.1520
_cell_volume 1962.42(15)
_computing_cell_refinement 'CrysAlisPro 1.171.42.67a (Rigaku OD, 2022)'
_computing_data_collection 'CrysAlisPro 1.171.42.67a (Rigaku OD, 2022)'
_computing_data_reduction 'CrysAlisPro 1.171.42.67a (Rigaku OD, 2022)'
_computing_molecular_graphics 'Olex2 1.5 (Dolomanov et al., 2009)'
_computing_publication_material 'Olex2 1.5 (Dolomanov et al., 2009)'
_computing_structure_refinement 'SHELXL 2019/3 (Sheldrick, 2015)'
_computing_structure_solution 'SHELXT  (Sheldrick, 2015)'
_diffrn_ambient_environment air
_diffrn_ambient_temperature 293.00(14)
_diffrn_detector 'Hybrid Pixel Array Detector'
_diffrn_detector_area_resol_mean 10.0000
_diffrn_detector_type HyPix
_diffrn_measured_fraction_theta_full 1.000
_diffrn_measured_fraction_theta_max 0.788
_diffrn_measurement_details
;
List of Runs (angles in degrees, time in seconds):

  # Type    Start    End  Width  t~exp~   \w     \q     \k     \f   Frames
#--------------------------------------------------------------------------
  1  \w     -7.00  79.00   0.50    1.42    --    5.68  37.00-120.00  172
  2  \w     -7.00  78.00   0.50    1.42    --    5.68  57.00 -30.00  170
  3  \w     -2.00  78.00   0.50    1.42    --    5.68  57.00  90.00  160
  4  \w    -10.00  37.00   0.50    1.42    --    5.68 -99.00 120.00   94
  5  \w     -6.00  29.00   0.50    1.42    --    5.68 -99.00 -30.00   70
  6  \w     -5.00  21.00   0.50    1.42    --   -5.45 -99.00 -60.00   52
;
_diffrn_measurement_device 'four-circle diffractometer'
_diffrn_measurement_device_type 'XtaLAB Synergy R, HyPix'
_diffrn_measurement_method '\w scans'
_diffrn_orient_matrix_type 'CrysAlisPro convention (1999,Acta A55,543-557)'
_diffrn_orient_matrix_UB_11 0.0294748000
_diffrn_orient_matrix_UB_12 -0.0025407000
_diffrn_orient_matrix_UB_13 -0.0391882000
_diffrn_orient_matrix_UB_21 0.0309913000
_diffrn_orient_matrix_UB_22 -0.0457575000
_diffrn_orient_matrix_UB_23 0.0154473000
_diffrn_orient_matrix_UB_31 -0.0820157000
_diffrn_orient_matrix_UB_32 -0.0119590000
_diffrn_orient_matrix_UB_33 -0.0091256000
_diffrn_radiation_monochromator mirror
_diffrn_radiation_probe x-ray
_diffrn_radiation_type 'Mo K\a'
_diffrn_radiation_wavelength 0.71073
_diffrn_reflns_av_R_equivalents 0.0560
_diffrn_reflns_av_unetI/netI 0.0683
_diffrn_reflns_Laue_measured_fraction_full 1.000
_diffrn_reflns_Laue_measured_fraction_max 0.788
_diffrn_reflns_limit_h_max 10
_diffrn_reflns_limit_h_min -9
_diffrn_reflns_limit_k_max 19
_diffrn_reflns_limit_k_min -20
_diffrn_reflns_limit_l_max 23
_diffrn_reflns_limit_l_min -24
_diffrn_reflns_number 23586
_diffrn_reflns_point_group_measured_fraction_full 1.000
_diffrn_reflns_point_group_measured_fraction_max 0.788
_diffrn_reflns_theta_full 25.242
_diffrn_reflns_theta_max 31.053
_diffrn_reflns_theta_min 2.050
_diffrn_source 'micro-focus sealed X-ray tube'
_diffrn_source_type 'Mova (Mo) X-ray Source'
_exptl_absorpt_coefficient_mu 11.373
_exptl_absorpt_correction_T_max 1.00000
_exptl_absorpt_correction_T_min 0.06335
_exptl_absorpt_correction_type multi-scan
_exptl_absorpt_process_details
;
CrysAlisPro 1.171.42.67a (Rigaku Oxford Diffraction, 2022)
Empirical absorption correction using spherical harmonics,
implemented in SCALE3 ABSPACK scaling algorithm.
;
_exptl_crystal_colour yellow
_exptl_crystal_colour_primary yellow
_exptl_crystal_density_diffrn 2.317
_exptl_crystal_description block
_exptl_crystal_F_000 1280
_exptl_crystal_size_max 0.5
_exptl_crystal_size_mid 0.5
_exptl_crystal_size_min 0.2
_refine_diff_density_max 1.796
_refine_diff_density_min -2.336
_refine_diff_density_rms 0.262
_refine_ls_extinction_method none
_refine_ls_goodness_of_fit_ref 0.992
_refine_ls_hydrogen_treatment constr
_refine_ls_matrix_type full
_refine_ls_number_parameters 328
_refine_ls_number_reflns 9909
_refine_ls_number_restraints 0
_refine_ls_restrained_S_all 0.992
_refine_ls_R_factor_all 0.0819
_refine_ls_R_factor_gt 0.0597
_refine_ls_shift/su_max 0.001
_refine_ls_shift/su_mean 0.000
_refine_ls_structure_factor_coef Fsqd
_refine_ls_weighting_details 'w=1/[\s^2^(Fo^2^)+(0.1184P)^2^] where P=(Fo^2^+2Fc^2^)/3'
_refine_ls_weighting_scheme calc
_refine_ls_wR_factor_gt 0.1685
_refine_ls_wR_factor_ref 0.1806
_reflns_Friedel_coverage 0.000
_reflns_number_gt 6819
_reflns_number_total 9909
_reflns_threshold_expression 'I > 2\s(I)'
_cod_data_source_file d5mh02322j2.cif
_cod_data_source_block YellowEmitting
_cod_depositor_comments 'Adding full bibliography for 1576564--1576565.cif.'
_cod_database_code 1576564
_shelx_shelxl_version_number 2019/3
_chemical_oxdiff_formula C20H44N4In2Br10
_chemical_oxdiff_usercomment '293K, small crystal, Yellow'
_shelx_space_group_comment
;
The symmetry employed for this shelxl refinement is uniquely defined
by the following loop, which should always be used as a source of
symmetry information in preference to the above space-group names.
They are only intended as comments.
;
_reflns_odcompleteness_completeness 99.95
_reflns_odcompleteness_iscentric 1
_reflns_odcompleteness_theta 26.32
_olex2_refinement_description
;
1. Fixed Uiso
 At 1.2 times of:
  All C(H) groups, All C(H,H) groups, All N(H) groups, All N(H,H) groups
2.a Ternary CH refined with riding coordinates:
 N20(H20), N31(H31), C14(H14), C25(H25)
2.b Secondary CH2 refined with riding coordinates:
 N28(H28A,H28B), N17(H17A,H17B), C19(H19A,H19B), C15(H15A,H15B), C30(H30A,
 H30B), C18(H18A,H18B), C16(H16A,H16B), C29(H29A,H29B), C26(H26A,H26B),
 C27(H27A,H27B), C23(H23A,H23B), C24(H24A,H24B), C21(H21A,H21B), C32(H32A,H32B),
  C35(H35A,H35B), C22(H22A,H22B), C33(H33A,H33B), C34(H34A,H34B), C2(H2A,H2B),
 C3(H3A,H3B)
;
_olex2_submission_special_instructions 'No special instructions were received'
_oxdiff_exptl_absorpt_empirical_details
;
Empirical correction (ABSPACK) includes:
- Absorption correction using spherical harmonics
- Frame scaling
;
_oxdiff_exptl_absorpt_empirical_full_max 8.393
_oxdiff_exptl_absorpt_empirical_full_min 0.403

loop_
_space_group_symop_operation_xyz
'x, y, z'
'-x, -y, -z'

loop_
_atom_site_label
_atom_site_type_symbol
_atom_site_fract_x
_atom_site_fract_y
_atom_site_fract_z
_atom_site_U_iso_or_equiv
_atom_site_adp_type
_atom_site_occupancy
_atom_site_site_symmetry_order
_atom_site_calc_flag
_atom_site_refinement_flags_posn
_atom_site_refinement_flags_adp
_atom_site_refinement_flags_occupancy
_atom_site_disorder_assembly
_atom_site_disorder_group
In1 In 1.000000 0.500000 0.500000 0.03210(15) Uani 1 2 d S . P . .
In2 In 0.500000 0.500000 1.000000 0.03863(17) Uani 1 2 d S . P . .
In3 In -0.02193(7) 0.98186(4) 0.26623(3) 0.05352(17) Uani 1 1 d . . . . .
Br6 Br 0.69006(7) 0.58276(4) 0.52973(3) 0.03577(16) Uani 1 1 d . . . . .
Br7 Br 0.79019(8) 0.41314(5) 0.95788(4) 0.04112(17) Uani 1 1 d . . . . .
Br8 Br 0.98759(8) 0.60661(5) 0.34813(4) 0.04176(17) Uani 1 1 d . . . . .
Br9 Br 0.83589(9) 0.38063(5) 0.45086(4) 0.04636(19) Uani 1 1 d . . . . .
Br10 Br 0.30244(9) 0.38172(6) 0.96434(4) 0.04805(19) Uani 1 1 d . . . . .
Br11 Br 0.54256(9) 0.39925(6) 1.15064(4) 0.0495(2) Uani 1 1 d . . . . .
Br4 Br 0.19769(16) 1.03314(8) 0.16216(8) 0.0916(4) Uani 1 1 d . . . . .
Br5 Br -0.17180(15) 0.86541(9) 0.22789(8) 0.0950(4) Uani 1 1 d . . . . .
Br12 Br -0.23206(15) 1.11374(9) 0.27151(9) 0.0976(4) Uani 1 1 d . . . . .
Br13 Br 0.14029(18) 0.92154(12) 0.39650(8) 0.1132(5) Uani 1 1 d . . . . .
N20 N 0.7791(7) 0.7409(4) 0.6305(3) 0.0394(12) Uani 1 1 d . . . . .
H20 H 0.794349 0.701102 0.593595 0.047 Uiso 1 1 calc R U . . .
N31 N 0.4000(8) 0.7604(4) 0.1131(3) 0.0463(14) Uani 1 1 d . . . . .
H31 H 0.422877 0.715513 0.081353 0.056 Uiso 1 1 calc R U . . .
N28 N 0.4252(8) 0.6231(4) 0.3667(3) 0.0455(14) Uani 1 1 d . . . . .
H28A H 0.471579 0.596269 0.415488 0.055 Uiso 1 1 calc R U . . .
H28B H 0.310589 0.621017 0.369382 0.055 Uiso 1 1 calc R U . . .
C14 C 0.8932(8) 0.6958(5) 0.7052(3) 0.0362(13) Uani 1 1 d . . . . .
H14 H 1.014094 0.704362 0.690342 0.043 Uiso 1 1 calc R U . . .
N17 N 0.9865(9) 0.5944(5) 0.8675(3) 0.0544(16) Uani 1 1 d . . . . .
H17A H 1.069312 0.570650 0.905116 0.065 Uiso 1 1 calc R U . . .
H17B H 0.884687 0.580645 0.889110 0.065 Uiso 1 1 calc R U . . .
C19 C 0.8833(8) 0.5965(4) 0.7300(3) 0.0336(13) Uani 1 1 d . . . . .
H19A H 0.905266 0.571032 0.683510 0.040 Uiso 1 1 calc R U . . .
H19B H 0.767688 0.585023 0.749559 0.040 Uiso 1 1 calc R U . . .
C25 C 0.4604(8) 0.7150(5) 0.1998(3) 0.0392(14) Uani 1 1 d . . . . .
H25 H 0.587386 0.714225 0.201742 0.047 Uiso 1 1 calc R U . . .
C15 C 0.8520(9) 0.7365(5) 0.7776(4) 0.0418(15) Uani 1 1 d . . . . .
H15A H 0.857028 0.800490 0.761487 0.050 Uiso 1 1 calc R U . . .
H15B H 0.735306 0.726272 0.796360 0.050 Uiso 1 1 calc R U . . .
C30 C 0.4219(9) 0.6188(5) 0.2234(4) 0.0417(15) Uani 1 1 d . . . . .
H30A H 0.296813 0.616793 0.223351 0.050 Uiso 1 1 calc R U . . .
H30B H 0.472255 0.587399 0.184239 0.050 Uiso 1 1 calc R U . . .
C18 C 1.0184(9) 0.5536(5) 0.7966(4) 0.0449(15) Uani 1 1 d . . . . .
H18A H 1.011454 0.489892 0.813605 0.054 Uiso 1 1 calc R U . . .
H18B H 1.134387 0.562603 0.776088 0.054 Uiso 1 1 calc R U . . .
C16 C 0.9842(10) 0.6939(5) 0.8456(4) 0.0470(17) Uani 1 1 d . . . . .
H16A H 1.099173 0.709227 0.828367 0.056 Uiso 1 1 calc R U . . .
H16B H 0.954577 0.716777 0.892918 0.056 Uiso 1 1 calc R U . . .
C29 C 0.4975(9) 0.5740(5) 0.3069(4) 0.0473(16) Uani 1 1 d . . . . .
H29A H 0.469862 0.512926 0.322616 0.057 Uiso 1 1 calc R U . . .
H29B H 0.623430 0.572648 0.306099 0.057 Uiso 1 1 calc R U . . .
C26 C 0.3856(10) 0.7646(5) 0.2612(4) 0.0447(16) Uani 1 1 d . . . . .
H26A H 0.259671 0.766189 0.261486 0.054 Uiso 1 1 calc R U . . .
H26B H 0.413683 0.825653 0.246127 0.054 Uiso 1 1 calc R U . . .
C27 C 0.4603(11) 0.7187(5) 0.3455(4) 0.0498(18) Uani 1 1 d . . . . .
H27A H 0.584927 0.721791 0.346611 0.060 Uiso 1 1 calc R U . . .
H27B H 0.406953 0.748750 0.385074 0.060 Uiso 1 1 calc R U . . .
C23 C 0.5868(8) 0.7514(5) 0.6481(4) 0.0487(17) Uani 1 1 d . . . . .
H23A H 0.565300 0.788822 0.686084 0.058 Uiso 1 1 calc R U . . .
H23B H 0.550708 0.693350 0.673052 0.058 Uiso 1 1 calc R U . . .
C24 C 0.4809(10) 0.7927(6) 0.5711(5) 0.059(2) Uani 1 1 d . . . . .
H24A H 0.492354 0.752081 0.535672 0.071 Uiso 1 1 calc R U . . .
H24B H 0.358804 0.802016 0.584511 0.071 Uiso 1 1 calc R U . . .
C21 C 0.8383(11) 0.8260(6) 0.5864(5) 0.061(2) Uani 1 1 d . . . . .
H21A H 0.960052 0.815682 0.572890 0.074 Uiso 1 1 calc R U . . .
H21B H 0.828733 0.867266 0.621319 0.074 Uiso 1 1 calc R U . . .
C32 C 0.2077(10) 0.7932(6) 0.1030(4) 0.058(2) Uani 1 1 d . . . . .
H32A H 0.140648 0.744319 0.125973 0.070 Uiso 1 1 calc R U . . .
H32B H 0.179840 0.839327 0.132210 0.070 Uiso 1 1 calc R U . . .
C35 C 0.5032(13) 0.8351(6) 0.0759(5) 0.070(2) Uani 1 1 d . . . . .
H35A H 0.626573 0.813599 0.080829 0.084 Uiso 1 1 calc R U . . .
H35B H 0.481923 0.881997 0.104656 0.084 Uiso 1 1 calc R U . . .
C22 C 0.7314(13) 0.8677(7) 0.5088(6) 0.077(3) Uani 1 1 d . . . . .
H22A H 0.768927 0.925215 0.483072 0.092 Uiso 1 1 calc R U . . .
H22B H 0.750455 0.829585 0.471216 0.092 Uiso 1 1 calc R U . . .
C33 C 0.1586(17) 0.8302(8) 0.0145(6) 0.097(4) Uani 1 1 d . . . . .
H33A H 0.180044 0.782992 -0.013875 0.116 Uiso 1 1 calc R U . . .
H33B H 0.035056 0.851338 0.009580 0.116 Uiso 1 1 calc R U . . .
C34 C 0.260(2) 0.9052(7) -0.0243(6) 0.103(4) Uani 1 1 d . . . . .
H34A H 0.232193 0.954771 0.000879 0.123 Uiso 1 1 calc R U . . .
H34B H 0.229679 0.925826 -0.081615 0.123 Uiso 1 1 calc R U . . .
C2 C 0.4527(18) 0.8728(8) -0.0137(5) 0.095(4) Uani 1 1 d . . . . .
H2A H 0.519298 0.921937 -0.036487 0.113 Uiso 1 1 calc R U . . .
H2B H 0.481463 0.826861 -0.043010 0.113 Uiso 1 1 calc R U . . .
C3 C 0.5391(13) 0.8797(6) 0.5277(6) 0.076(3) Uani 1 1 d . . . . .
H3A H 0.518510 0.922167 0.561201 0.091 Uiso 1 1 calc R U . . .
H3B H 0.471974 0.903406 0.477551 0.091 Uiso 1 1 calc R U . . .

loop_
_atom_site_aniso_label
_atom_site_aniso_U_11
_atom_site_aniso_U_22
_atom_site_aniso_U_33
_atom_site_aniso_U_23
_atom_site_aniso_U_13
_atom_site_aniso_U_12
In1 0.0296(3) 0.0355(4) 0.0320(3) -0.0107(2) 0.0021(2) -0.0020(2)
In2 0.0306(3) 0.0479(4) 0.0381(3) -0.0136(3) 0.0045(2) -0.0015(3)
In3 0.0467(3) 0.0522(4) 0.0639(3) -0.0186(3) 0.0038(2) -0.0056(2)
Br6 0.0303(3) 0.0424(4) 0.0350(3) -0.0133(3) -0.0018(2) 0.0028(2)
Br7 0.0324(3) 0.0520(4) 0.0411(3) -0.0185(3) 0.0019(2) 0.0016(3)
Br8 0.0391(3) 0.0452(4) 0.0363(3) -0.0034(3) 0.0004(2) 0.0003(3)
Br9 0.0436(4) 0.0549(5) 0.0498(4) -0.0256(3) 0.0084(3) -0.0169(3)
Br10 0.0372(3) 0.0593(5) 0.0551(4) -0.0262(3) 0.0075(3) -0.0107(3)
Br11 0.0409(4) 0.0609(5) 0.0409(3) -0.0035(3) 0.0049(3) -0.0020(3)
Br4 0.0963(7) 0.0687(7) 0.1205(9) -0.0388(6) 0.0591(7) -0.0252(6)
Br5 0.0827(7) 0.0761(8) 0.1369(10) -0.0360(7) -0.0041(7) -0.0316(6)
Br12 0.0734(6) 0.0782(8) 0.1445(11) -0.0433(7) 0.0285(7) 0.0096(6)
Br13 0.0976(9) 0.1480(14) 0.0876(8) -0.0246(8) -0.0335(7) 0.0065(8)
N20 0.038(3) 0.037(3) 0.044(3) -0.013(2) -0.004(2) 0.000(2)
N31 0.068(4) 0.039(3) 0.032(3) -0.011(2) 0.004(2) -0.002(3)
N28 0.050(3) 0.056(4) 0.031(2) -0.008(2) -0.006(2) -0.012(3)
C14 0.033(3) 0.044(4) 0.034(3) -0.014(3) 0.000(2) -0.005(3)
N17 0.070(4) 0.058(5) 0.035(3) -0.010(3) -0.008(3) -0.009(3)
C19 0.034(3) 0.035(4) 0.032(3) -0.011(2) -0.001(2) 0.001(2)
C25 0.038(3) 0.050(4) 0.033(3) -0.014(3) 0.004(2) -0.008(3)
C15 0.044(3) 0.043(4) 0.045(3) -0.022(3) 0.002(3) -0.005(3)
C30 0.047(4) 0.046(4) 0.032(3) -0.009(3) 0.003(3) -0.008(3)
C18 0.050(4) 0.043(4) 0.040(3) -0.009(3) -0.005(3) 0.001(3)
C16 0.056(4) 0.047(4) 0.042(3) -0.017(3) -0.007(3) -0.007(3)
C29 0.046(4) 0.053(5) 0.038(3) -0.002(3) -0.004(3) -0.004(3)
C26 0.055(4) 0.049(4) 0.034(3) -0.015(3) 0.001(3) -0.007(3)
C27 0.063(4) 0.054(5) 0.037(3) -0.017(3) -0.007(3) -0.013(4)
C23 0.036(3) 0.053(5) 0.056(4) -0.015(3) -0.007(3) 0.004(3)
C24 0.053(4) 0.051(5) 0.069(5) -0.016(4) -0.025(4) 0.013(4)
C21 0.062(5) 0.051(5) 0.066(5) 0.000(4) -0.009(4) -0.016(4)
C32 0.065(5) 0.055(5) 0.050(4) -0.007(4) -0.022(4) 0.005(4)
C35 0.083(6) 0.067(6) 0.052(4) 0.000(4) 0.026(4) -0.012(5)
C22 0.091(7) 0.057(6) 0.071(6) 0.011(5) -0.020(5) -0.017(5)
C33 0.142(11) 0.074(8) 0.069(6) -0.009(5) -0.053(7) -0.002(7)
C34 0.203(15) 0.050(6) 0.048(5) -0.003(4) -0.025(7) 0.003(8)
C2 0.155(12) 0.068(7) 0.048(5) 0.006(5) 0.018(6) -0.011(8)
C3 0.082(6) 0.051(6) 0.081(6) 0.007(4) -0.036(5) 0.002(5)

loop_
_atom_type_symbol
_atom_type_description
_atom_type_scat_dispersion_real
_atom_type_scat_dispersion_imag
_atom_type_scat_source
C C 0.0033 0.0016 'International Tables Vol C Tables 4.2.6.8 and 6.1.1.4'
H H 0.0000 0.0000 'International Tables Vol C Tables 4.2.6.8 and 6.1.1.4'
Br Br -0.2901 2.4595 'International Tables Vol C Tables 4.2.6.8 and 6.1.1.4'
In In -0.7276 1.3100 'International Tables Vol C Tables 4.2.6.8 and 6.1.1.4'
N N 0.0061 0.0033 'International Tables Vol C Tables 4.2.6.8 and 6.1.1.4'

loop_
_geom_angle_atom_site_label_1
_geom_angle_atom_site_label_2
_geom_angle_atom_site_label_3
_geom_angle
_geom_angle_site_symmetry_1
_geom_angle_site_symmetry_3
_geom_angle_publ_flag
Br6 In1 Br6 180.0 2_766 . ?
Br6 In1 Br8 89.61(2) . . ?
Br6 In1 Br8 89.61(2) 2_766 2_766 ?
Br6 In1 Br8 90.39(2) 2_766 . ?
Br6 In1 Br8 90.39(2) . 2_766 ?
Br8 In1 Br8 180.0 2_766 . ?
Br9 In1 Br6 89.40(2) . . ?
Br9 In1 Br6 89.40(2) 2_766 2_766 ?
Br9 In1 Br6 90.60(2) 2_766 . ?
Br9 In1 Br6 90.60(2) . 2_766 ?
Br9 In1 Br8 88.70(2) . 2_766 ?
Br9 In1 Br8 91.30(2) . . ?
Br9 In1 Br8 88.69(2) 2_766 . ?
Br9 In1 Br8 91.30(2) 2_766 2_766 ?
Br9 In1 Br9 180.0 2_766 . ?
Br7 In2 Br7 180.0 . 2_667 ?
Br7 In2 Br10 91.79(2) . . ?
Br7 In2 Br10 88.21(2) . 2_667 ?
Br7 In2 Br10 91.79(2) 2_667 2_667 ?
Br7 In2 Br10 88.21(2) 2_667 . ?
Br10 In2 Br10 180.0 . 2_667 ?
Br11 In2 Br7 89.54(2) 2_667 2_667 ?
Br11 In2 Br7 89.54(2) . . ?
Br11 In2 Br7 90.46(2) . 2_667 ?
Br11 In2 Br7 90.46(2) 2_667 . ?
Br11 In2 Br10 90.64(2) . 2_667 ?
Br11 In2 Br10 90.64(2) 2_667 . ?
Br11 In2 Br10 89.36(2) . . ?
Br11 In2 Br10 89.36(2) 2_667 2_667 ?
Br11 In2 Br11 180.0 2_667 . ?
Br5 In3 Br4 109.53(4) . . ?
Br5 In3 Br12 110.82(5) . . ?
Br12 In3 Br4 107.47(5) . . ?
Br13 In3 Br4 106.50(5) . . ?
Br13 In3 Br5 110.99(6) . . ?
Br13 In3 Br12 111.37(5) . . ?
C14 N20 H20 106.2 . . ?
C23 N20 H20 106.2 . . ?
C23 N20 C14 113.8(5) . . ?
C21 N20 H20 106.2 . . ?
C21 N20 C14 112.0(5) . . ?
C21 N20 C23 111.8(6) . . ?
C25 N31 H31 106.7 . . ?
C32 N31 H31 106.7 . . ?
C32 N31 C25 114.9(5) . . ?
C35 N31 H31 106.7 . . ?
C35 N31 C25 111.8(5) . . ?
C35 N31 C32 109.5(7) . . ?
H28A N28 H28B 107.8 . . ?
C29 N28 H28A 109.1 . . ?
C29 N28 H28B 109.1 . . ?
C29 N28 C27 112.7(5) . . ?
C27 N28 H28A 109.1 . . ?
C27 N28 H28B 109.1 . . ?
N20 C14 H14 107.2 . . ?
N20 C14 C15 113.2(5) . . ?
C19 C14 N20 111.7(4) . . ?
C19 C14 H14 107.2 . . ?
C19 C14 C15 109.9(5) . . ?
C15 C14 H14 107.2 . . ?
H17A N17 H17B 107.7 . . ?
C18 N17 H17A 108.9 . . ?
C18 N17 H17B 108.9 . . ?
C18 N17 C16 113.3(6) . . ?
C16 N17 H17A 108.9 . . ?
C16 N17 H17B 108.9 . . ?
C14 C19 H19A 109.8 . . ?
C14 C19 H19B 109.8 . . ?
C14 C19 C18 109.2(5) . . ?
H19A C19 H19B 108.3 . . ?
C18 C19 H19A 109.8 . . ?
C18 C19 H19B 109.8 . . ?
N31 C25 H25 107.2 . . ?
C30 C25 N31 111.5(5) . . ?
C30 C25 H25 107.2 . . ?
C26 C25 N31 113.1(6) . . ?
C26 C25 H25 107.2 . . ?
C26 C25 C30 110.4(5) . . ?
C14 C15 H15A 109.9 . . ?
C14 C15 H15B 109.9 . . ?
H15A C15 H15B 108.3 . . ?
C16 C15 C14 109.1(6) . . ?
C16 C15 H15A 109.9 . . ?
C16 C15 H15B 109.9 . . ?
C25 C30 H30A 109.7 . . ?
C25 C30 H30B 109.7 . . ?
H30A C30 H30B 108.2 . . ?
C29 C30 C25 109.8(5) . . ?
C29 C30 H30A 109.7 . . ?
C29 C30 H30B 109.7 . . ?
N17 C18 C19 109.7(6) . . ?
N17 C18 H18A 109.7 . . ?
N17 C18 H18B 109.7 . . ?
C19 C18 H18A 109.7 . . ?
C19 C18 H18B 109.7 . . ?
H18A C18 H18B 108.2 . . ?
N17 C16 C15 110.5(5) . . ?
N17 C16 H16A 109.5 . . ?
N17 C16 H16B 109.5 . . ?
C15 C16 H16A 109.5 . . ?
C15 C16 H16B 109.5 . . ?
H16A C16 H16B 108.1 . . ?
N28 C29 C30 110.0(6) . . ?
N28 C29 H29A 109.7 . . ?
N28 C29 H29B 109.7 . . ?
C30 C29 H29A 109.7 . . ?
C30 C29 H29B 109.7 . . ?
H29A C29 H29B 108.2 . . ?
C25 C26 H26A 109.6 . . ?
C25 C26 H26B 109.6 . . ?
C25 C26 C27 110.1(6) . . ?
H26A C26 H26B 108.1 . . ?
C27 C26 H26A 109.6 . . ?
C27 C26 H26B 109.6 . . ?
N28 C27 C26 109.5(5) . . ?
N28 C27 H27A 109.8 . . ?
N28 C27 H27B 109.8 . . ?
C26 C27 H27A 109.8 . . ?
C26 C27 H27B 109.8 . . ?
H27A C27 H27B 108.2 . . ?
N20 C23 H23A 109.4 . . ?
N20 C23 H23B 109.4 . . ?
N20 C23 C24 111.0(6) . . ?
H23A C23 H23B 108.0 . . ?
C24 C23 H23A 109.4 . . ?
C24 C23 H23B 109.4 . . ?
C23 C24 H24A 109.3 . . ?
C23 C24 H24B 109.3 . . ?
H24A C24 H24B 108.0 . . ?
C3 C24 C23 111.5(7) . . ?
C3 C24 H24A 109.3 . . ?
C3 C24 H24B 109.3 . . ?
N20 C21 H21A 109.3 . . ?
N20 C21 H21B 109.3 . . ?
N20 C21 C22 111.8(6) . . ?
H21A C21 H21B 107.9 . . ?
C22 C21 H21A 109.3 . . ?
C22 C21 H21B 109.3 . . ?
N31 C32 H32A 109.5 . . ?
N31 C32 H32B 109.5 . . ?
H32A C32 H32B 108.1 . . ?
C33 C32 N31 110.8(8) . . ?
C33 C32 H32A 109.5 . . ?
C33 C32 H32B 109.5 . . ?
N31 C35 H35A 109.5 . . ?
N31 C35 H35B 109.5 . . ?
N31 C35 C2 110.6(8) . . ?
H35A C35 H35B 108.1 . . ?
C2 C35 H35A 109.5 . . ?
C2 C35 H35B 109.5 . . ?
C21 C22 H22A 109.6 . . ?
C21 C22 H22B 109.6 . . ?
H22A C22 H22B 108.1 . . ?
C3 C22 C21 110.3(8) . . ?
C3 C22 H22A 109.6 . . ?
C3 C22 H22B 109.6 . . ?
C32 C33 H33A 109.3 . . ?
C32 C33 H33B 109.3 . . ?
H33A C33 H33B 107.9 . . ?
C34 C33 C32 111.7(8) . . ?
C34 C33 H33A 109.3 . . ?
C34 C33 H33B 109.3 . . ?
C33 C34 H34A 109.9 . . ?
C33 C34 H34B 109.9 . . ?
C33 C34 C2 109.0(10) . . ?
H34A C34 H34B 108.3 . . ?
C2 C34 H34A 109.9 . . ?
C2 C34 H34B 109.9 . . ?
C35 C2 H2A 109.4 . . ?
C35 C2 H2B 109.4 . . ?
C34 C2 C35 111.3(8) . . ?
C34 C2 H2A 109.4 . . ?
C34 C2 H2B 109.4 . . ?
H2A C2 H2B 108.0 . . ?
C24 C3 C22 110.4(8) . . ?
C24 C3 H3A 109.6 . . ?
C24 C3 H3B 109.6 . . ?
C22 C3 H3A 109.6 . . ?
C22 C3 H3B 109.6 . . ?
H3A C3 H3B 108.1 . . ?

loop_
_geom_bond_atom_site_label_1
_geom_bond_atom_site_label_2
_geom_bond_distance
_geom_bond_site_symmetry_2
_geom_bond_publ_flag
In1 Br6 2.6858(6) 2_766 ?
In1 Br6 2.6858(6) . ?
In1 Br8 2.6994(6) 2_766 ?
In1 Br8 2.6994(6) . ?
In1 Br9 2.6587(6) . ?
In1 Br9 2.6587(6) 2_766 ?
In2 Br7 2.6625(6) 2_667 ?
In2 Br7 2.6625(6) . ?
In2 Br10 2.6997(7) . ?
In2 Br10 2.6997(7) 2_667 ?
In2 Br11 2.6543(7) 2_667 ?
In2 Br11 2.6543(7) . ?
In3 Br4 2.4887(11) . ?
In3 Br5 2.4732(11) . ?
In3 Br12 2.4819(12) . ?
In3 Br13 2.4726(13) . ?
N20 H20 0.9800 . ?
N20 C14 1.524(8) . ?
N20 C23 1.509(8) . ?
N20 C21 1.473(9) . ?
N31 H31 0.9800 . ?
N31 C25 1.520(8) . ?
N31 C32 1.510(10) . ?
N31 C35 1.494(10) . ?
N28 H28A 0.8900 . ?
N28 H28B 0.8900 . ?
N28 C29 1.479(9) . ?
N28 C27 1.497(10) . ?
C14 H14 0.9800 . ?
C14 C19 1.509(9) . ?
C14 C15 1.529(8) . ?
N17 H17A 0.8900 . ?
N17 H17B 0.8900 . ?
N17 C18 1.496(8) . ?
N17 C16 1.498(10) . ?
C19 H19A 0.9700 . ?
C19 H19B 0.9700 . ?
C19 C18 1.519(9) . ?
C25 H25 0.9800 . ?
C25 C30 1.515(10) . ?
C25 C26 1.513(9) . ?
C15 H15A 0.9700 . ?
C15 H15B 0.9700 . ?
C15 C16 1.519(10) . ?
C30 H30A 0.9700 . ?
C30 H30B 0.9700 . ?
C30 C29 1.509(9) . ?
C18 H18A 0.9700 . ?
C18 H18B 0.9700 . ?
C16 H16A 0.9700 . ?
C16 H16B 0.9700 . ?
C29 H29A 0.9700 . ?
C29 H29B 0.9700 . ?
C26 H26A 0.9700 . ?
C26 H26B 0.9700 . ?
C26 C27 1.521(9) . ?
C27 H27A 0.9700 . ?
C27 H27B 0.9700 . ?
C23 H23A 0.9700 . ?
C23 H23B 0.9700 . ?
C23 C24 1.510(10) . ?
C24 H24A 0.9700 . ?
C24 H24B 0.9700 . ?
C24 C3 1.491(12) . ?
C21 H21A 0.9700 . ?
C21 H21B 0.9700 . ?
C21 C22 1.523(11) . ?
C32 H32A 0.9700 . ?
C32 H32B 0.9700 . ?
C32 C33 1.507(11) . ?
C35 H35A 0.9700 . ?
C35 H35B 0.9700 . ?
C35 C2 1.526(12) . ?
C22 H22A 0.9700 . ?
C22 H22B 0.9700 . ?
C22 C3 1.516(14) . ?
C33 H33A 0.9700 . ?
C33 H33B 0.9700 . ?
C33 C34 1.495(16) . ?
C34 H34A 0.9700 . ?
C34 H34B 0.9700 . ?
C34 C2 1.513(18) . ?
C2 H2A 0.9700 . ?
C2 H2B 0.9700 . ?
C3 H3A 0.9700 . ?
C3 H3B 0.9700 . ?

loop_
_geom_torsion_atom_site_label_1
_geom_torsion_atom_site_label_2
_geom_torsion_atom_site_label_3
_geom_torsion_atom_site_label_4
_geom_torsion
_geom_torsion_site_symmetry_1
_geom_torsion_site_symmetry_2
_geom_torsion_site_symmetry_3
_geom_torsion_site_symmetry_4
_geom_torsion_publ_flag
N20 C14 C19 C18 171.9(5) . . . . ?
N20 C14 C15 C16 -174.1(5) . . . . ?
N20 C23 C24 C3 -55.6(9) . . . . ?
N20 C21 C22 C3 55.7(11) . . . . ?
N31 C25 C30 C29 175.1(5) . . . . ?
N31 C25 C26 C27 -176.5(5) . . . . ?
N31 C32 C33 C34 -58.4(13) . . . . ?
N31 C35 C2 C34 57.9(12) . . . . ?
C14 N20 C23 C24 -177.5(6) . . . . ?
C14 N20 C21 C22 176.1(7) . . . . ?
C14 C19 C18 N17 58.3(7) . . . . ?
C14 C15 C16 N17 -55.8(8) . . . . ?
C19 C14 C15 C16 60.2(7) . . . . ?
C25 N31 C32 C33 -175.4(7) . . . . ?
C25 N31 C35 C2 174.0(8) . . . . ?
C25 C30 C29 N28 57.7(7) . . . . ?
C25 C26 C27 N28 -56.2(8) . . . . ?
C15 C14 C19 C18 -61.6(6) . . . . ?
C30 C25 C26 C27 57.8(7) . . . . ?
C18 N17 C16 C15 55.1(8) . . . . ?
C16 N17 C18 C19 -55.9(8) . . . . ?
C29 N28 C27 C26 57.3(8) . . . . ?
C26 C25 C30 C29 -58.3(7) . . . . ?
C27 N28 C29 C30 -58.3(7) . . . . ?
C23 N20 C14 C19 75.4(6) . . . . ?
C23 N20 C14 C15 -49.3(7) . . . . ?
C23 N20 C21 C22 -54.9(9) . . . . ?
C23 C24 C3 C22 56.9(10) . . . . ?
C21 N20 C14 C19 -156.7(6) . . . . ?
C21 N20 C14 C15 78.6(7) . . . . ?
C21 N20 C23 C24 54.4(8) . . . . ?
C21 C22 C3 C24 -56.3(10) . . . . ?
C32 N31 C25 C30 80.8(7) . . . . ?
C32 N31 C25 C26 -44.3(8) . . . . ?
C32 N31 C35 C2 -57.4(9) . . . . ?
C32 C33 C34 C2 56.9(13) . . . . ?
C35 N31 C25 C30 -153.5(6) . . . . ?
C35 N31 C25 C26 81.4(7) . . . . ?
C35 N31 C32 C33 57.7(9) . . . . ?
C33 C34 C2 C35 -56.4(12) . . . . ?
